data_1509936
loop_
_publ_author_name
'Mumme, W.G.'
'Herbert, H.K.'

_publ_section_title
;
 Unsubstituted benjaminite from the Aw Mine, N.S.W., a discussion of metal
 substitutions and stability
;
_journal_name_full
;
Neues Jahrbuch fuer Mineralogie. Monatshefte (Band=Jahr) (1950-)
;
_journal_page_first 69
_journal_page_last 80
_journal_volume 1981
_journal_year 1981
_chemical_formula_sum 'Ag3 Bi7 S12'
_space_group_IT_number 12
_symmetry_space_group_name_Hall '-C 2y'
_symmetry_space_group_name_H-M 'C 1 2/m 1'
_cell_angle_alpha 90
_cell_angle_beta 103.14
_cell_angle_gamma 90
_cell_formula_units_Z 2
_cell_length_a 13.25
_cell_length_b 4.05
_cell_length_c 20.25
_cell_volume 1058.214
_citation_journal_id_ASTM NJMMAW
_cod_data_source_file silver3-x_23.cif
_cod_data_source_block Ag3Bi7S12
_cod_database_code 1509936

loop_
_symmetry_equiv_pos_as_xyz
x,y,z
-x,y,-z
-x,-y,-z
x,-y,z
x+1/2,y+1/2,z
-x+1/2,y+1/2,-z
-x+1/2,-y+1/2,-z
x+1/2,-y+1/2,z

loop_
_atom_site_label
_atom_site_type_symbol
_atom_site_fract_x
_atom_site_fract_y
_atom_site_fract_z
_atom_site_occupancy
_atom_site_U_iso_or_equiv
Ag3 Ag+1 0.08 0 0.2319 0.2 0.0
S5 S-2 0.2361 0.5 0.2846 1 0.0
S1 S-2 0.8628 0.5 0.0282 1 0.0
Bi2 Bi+3 0 0 0.5 1 0.0
Bi4 Bi+3 0.3858 0 0.3208 1 0.0
Ag1 Ag+1 0 0 0 1 0.0
S6 S-2 0.9331 0.5 0.1995 1 0.0
Ag2 Ag+1 0.6979 0 0.4108 0.8 0.0
Bi5 Bi+3 0.08 0 0.2319 0.8 0.0
S3 S-2 0.844 0.5 0.4658 1 0.0
S2 S-2 0.6241 0.5 0.1127 1 0.0
Bi3 Bi+3 0.6979 0 0.4108 0.2 0.0
Bi1 Bi+3 0.7612 0 0.0912 1 0.0
S4 S-2 0.536 0.5 0.3694 1 0.0
